data_1565531
loop_
_publ_author_name
'Canossa, Stefano'
'Ferrari, Elena'
'Sippel, Pit'
'Fischer, Jonas K. H.'
'Pfattner, Raphael'
'Frison, Ruggero'
'Masino, Matteo'
'Mas-Torrent, Marta'
'Lunkenheimer, Peter'
'Rovira, Concepci\'o'
'Girlando, Alberto'

_publ_section_title
;
 Tetramethylbenzidine--TetrafluoroTCNQ (TMB--TCNQF4): A Narrow-Gap
 Semiconducting Salt with Room-Temperature Relaxor Ferroelectric Behavior
;
_journal_issue 46
_journal_name_full 'The Journal of Physical Chemistry C'
_journal_page_first 25816
_journal_page_last 25824
_journal_paper_doi 10.1021/acs.jpcc.1c07131
_journal_volume 125
_journal_year 2021
_chemical_formula_moiety 'C12 F4 N4, C16 H20 N2'
_chemical_formula_sum 'C28 H20 F4 N6'
_chemical_formula_weight 516.505
_chemical_name_systematic 'tetramethylbenzidine tetrafluorotetracyanoquinodimethane'
_space_group_crystal_system monoclinic
_space_group_IT_number 11
_space_group_name_Hall '-P 2yb'
_space_group_name_H-M_alt 'P 1 21/m 1'
_symmetry_Int_Tables_number 11
_atom_sites_solution_primary dual
_audit_creation_date 2021-07-15
_audit_creation_method
;
Olex2 1.3
(compiled 2020.11.12 svn.r5f609507 for OlexSys, GUI svn.r6272)
;
_audit_update_record
;
2021-07-17 deposited with the CCDC.	2021-07-19 downloaded from the CCDC.
;
_cell_angle_alpha 90
_cell_angle_beta 109.247(2)
_cell_angle_gamma 90
_cell_formula_units_Z 2
_cell_length_a 6.6095(1)
_cell_length_b 22.9174(5)
_cell_length_c 8.3274(2)
_cell_measurement_reflns_used 11500
_cell_measurement_temperature 150.0
_cell_measurement_theta_max 29.08
_cell_measurement_theta_min 2.55
_cell_volume 1190.87(5)
_computing_molecular_graphics 'Olex2 1.3 (Dolomanov et al., 2009)'
_computing_publication_material 'Olex2 1.3 (Dolomanov et al., 2009)'
_computing_structure_refinement 'olex2.refine 1.3 (Bourhis et al., 2015)'
_computing_structure_solution 'SHELXT 2014/5 (Sheldrick, 2014)'
_diffrn_ambient_temperature 150.0
_diffrn_measured_fraction_theta_full 0.9986
_diffrn_measured_fraction_theta_max 0.9921
_diffrn_measurement_device_type 'ELETTRA XRD1'
_diffrn_radiation_type synchrotron
_diffrn_radiation_wavelength 0.7
_diffrn_reflns_av_R_equivalents 0.0317
_diffrn_reflns_av_unetI/netI 0.0258
_diffrn_reflns_Laue_measured_fraction_full 0.9986
_diffrn_reflns_Laue_measured_fraction_max 0.9921
_diffrn_reflns_limit_h_max 9
_diffrn_reflns_limit_h_min -9
_diffrn_reflns_limit_k_max 30
_diffrn_reflns_limit_k_min -30
_diffrn_reflns_limit_l_max 11
_diffrn_reflns_limit_l_min -11
_diffrn_reflns_number 21041
_diffrn_reflns_point_group_measured_fraction_full 0.9986
_diffrn_reflns_point_group_measured_fraction_max 0.9921
_diffrn_reflns_theta_full 24.8346
_diffrn_reflns_theta_max 29.08
_diffrn_reflns_theta_min 2.55
_exptl_absorpt_coefficient_mu 0.107
_exptl_absorpt_correction_type empirical
_exptl_absorpt_process_details
'CrysAlisPro 1.171.40.26a (Rigaku Oxford Diffraction, 2018) Empirical absorption correction using spherical harmonics, implemented in SCALE3 ABSPACK scaling algorithm.'
_exptl_crystal_colour 'dull black'
_exptl_crystal_colour_lustre dull
_exptl_crystal_colour_primary black
_exptl_crystal_density_diffrn 1.440
_exptl_crystal_description needle
_exptl_crystal_F_000 532.146
_exptl_crystal_size_max 0.05
_exptl_crystal_size_mid 0.02
_exptl_crystal_size_min 0.015
_refine_diff_density_max 0.5477
_refine_diff_density_min -0.3304
_refine_diff_density_rms 0.0740
_refine_ls_d_res_high 0.7200
_refine_ls_d_res_low 7.8620
_refine_ls_goodness_of_fit_ref 1.0540
_refine_ls_hydrogen_treatment constr
_refine_ls_matrix_type full
_refine_ls_number_constraints 15
_refine_ls_number_parameters 174
_refine_ls_number_reflns 3386
_refine_ls_number_restraints 0
_refine_ls_restrained_S_all 1.0540
_refine_ls_R_factor_all 0.0698
_refine_ls_R_factor_gt 0.0509
_refine_ls_shift/su_max 0.0001
_refine_ls_shift/su_mean 0.0000
_refine_ls_structure_factor_coef Fsqd
_refine_ls_weighting_details 'w=1/[\s^2^(Fo^2^)+(0.0773P)^2^+0.3133P] where P=(Fo^2^+2Fc^2^)/3'
_refine_ls_weighting_scheme calc
_refine_ls_wR_factor_gt 0.1394
_refine_ls_wR_factor_ref 0.1530
_reflns_Friedel_coverage 0.0
_reflns_limit_h_max 8
_reflns_limit_h_min -9
_reflns_limit_k_max 30
_reflns_limit_k_min 0
_reflns_limit_l_max 11
_reflns_limit_l_min 0
_reflns_number_gt 2503
_reflns_number_total 3386
_reflns_threshold_expression I>=2u(I)
_cod_data_source_file jp1c07131_si_003.cif
_cod_data_source_block TMB-TCNQF4_150K
_cod_database_code 1565531
_olex2_refinement_description
;
1. Fixed Uiso
 At 1.2 times of:
  All C(H) groups, All N(H,H) groups
 At 1.5 times of:
  All C(H,H,H) groups
2.a Aromatic/amide H refined with riding coordinates:
 C7(H7), C6(H6)
2.b X=CH2 refined with riding coordinates:
 N3(H3a,H3b)
2.c Idealised Me refined as rotating group:
 C1(H1a,H1b,H1c), C2(H2a,H2b,H2c)
;
_olex2_exptl_crystal_mounting_method 'kapton loop (Fomblyn Oil)'
_olex2_submission_original_sample_id 'tetramethylbenzidine tetrafluorotetracyanoquinodimethane'
_olex2_submission_special_instructions 'No special instructions were received'

loop_
_space_group_symop_id
_space_group_symop_operation_xyz
1 x,y,z
2 -x,y+1/2,-z
3 -x,-y,-z
4 x,-y-1/2,z

loop_
_atom_site_label
_atom_site_type_symbol
_atom_site_fract_x
_atom_site_fract_y
_atom_site_fract_z
_atom_site_U_iso_or_equiv
_atom_site_adp_type
_atom_site_occupancy
_atom_site_refinement_flags_posn
F1 F 0.37662(13) 0.69280(3) 0.54964(9) 0.0259(2) Uani 1.000000 .
F2 F 0.15011(13) 0.69271(3) -0.05443(9) 0.0265(2) Uani 1.000000 .
N3 N 0.25294(17) 0.46408(5) 0.74584(14) 0.0218(2) Uani 1.000000 .
H3a H 0.22105(17) 0.48342(5) 0.64940(14) 0.0262(3) Uiso 1.000000 R
H3b H 0.28367(17) 0.48313(5) 0.84270(14) 0.0262(3) Uiso 1.000000 R
N1 N 0.3155(2) 0.55747(5) 0.50612(16) 0.0281(3) Uani 1.000000 .
N2 N 0.19098(19) 0.55593(5) -0.00960(16) 0.0270(3) Uani 1.000000 .
C8 C 0.25351(18) 0.28151(5) 0.74375(15) 0.0161(2) Uani 1.000000 .
C10 C 0.21065(19) 0.72028(5) 0.09670(15) 0.0182(3) Uani 1.000000 .
C7 C 0.20306(18) 0.31435(5) 0.59057(15) 0.0168(3) Uani 1.000000 .
H7 H 0.16660(18) 0.29390(5) 0.48564(15) 0.0202(3) Uiso 1.000000 R
C9 C 0.32069(19) 0.72020(5) 0.39848(15) 0.0179(3) Uani 1.000000 .
C5 C 0.20465(18) 0.37445(5) 0.58744(15) 0.0164(2) Uani 1.000000 .
C6 C 0.30205(19) 0.31414(5) 0.89706(15) 0.0170(3) Uani 1.000000 .
H6 H 0.33696(19) 0.29346(5) 1.00156(15) 0.0204(3) Uiso 1.000000 R
C3 C 0.25471(18) 0.40553(5) 0.74522(16) 0.0172(2) Uani 1.000000 .
C4 C 0.30101(18) 0.37402(5) 0.90166(15) 0.0168(2) Uani 1.000000 .
C14 C 0.2227(2) 0.58920(5) 0.09987(16) 0.0203(3) Uani 1.000000 .
C11 C 0.26678(18) 0.68620(5) 0.24761(16) 0.0167(2) Uani 1.000000 .
C13 C 0.29615(19) 0.58983(5) 0.39624(16) 0.0203(3) Uani 1.000000 .
C1 C 0.3512(2) 0.40640(5) 1.06711(15) 0.0210(3) Uani 1.000000 .
H1a H 0.2266(6) 0.4297(3) 1.0666(5) 0.0314(4) Uiso 1.000000 GR
H1b H 0.3859(16) 0.37842(6) 1.16129(18) 0.0314(4) Uiso 1.000000 GR
H1c H 0.4740(10) 0.4323(3) 1.0813(6) 0.0314(4) Uiso 1.000000 GR
C12 C 0.26645(18) 0.62461(5) 0.24822(16) 0.0185(2) Uani 1.000000 .
C2 C 0.1467(2) 0.40734(6) 0.42216(15) 0.0215(3) Uani 1.000000 .
H2a H 0.2689(6) 0.4312(3) 0.4200(6) 0.0323(4) Uiso 1.000000 GR
H2b H 0.1099(16) 0.37961(6) 0.32729(16) 0.0323(4) Uiso 1.000000 GR
H2c H 0.0236(10) 0.4327(3) 0.4115(6) 0.0323(4) Uiso 1.000000 GR

loop_
_atom_site_aniso_label
_atom_site_aniso_U_11
_atom_site_aniso_U_22
_atom_site_aniso_U_33
_atom_site_aniso_U_12
_atom_site_aniso_U_13
_atom_site_aniso_U_23
F1 0.0421(5) 0.0173(4) 0.0196(4) 0.0010(3) 0.0122(3) 0.0042(3)
F2 0.0421(5) 0.0165(4) 0.0195(4) -0.0013(3) 0.0084(3) -0.0036(3)
N3 0.0316(6) 0.0113(5) 0.0253(5) 0.0010(4) 0.0131(4) 0.0001(4)
N1 0.0348(6) 0.0188(6) 0.0351(7) 0.0005(4) 0.0174(5) 0.0053(5)
N2 0.0312(6) 0.0183(6) 0.0342(7) -0.0022(4) 0.0146(5) -0.0051(5)
C8 0.0181(5) 0.0128(6) 0.0195(5) -0.0001(4) 0.0092(4) -0.0005(5)
C10 0.0219(6) 0.0143(6) 0.0193(6) -0.0005(4) 0.0081(5) -0.0018(4)
C7 0.0194(6) 0.0146(6) 0.0183(6) 0.0006(4) 0.0086(5) -0.0011(4)
C9 0.0225(6) 0.0142(6) 0.0190(6) 0.0003(4) 0.0095(5) 0.0016(4)
C5 0.0178(5) 0.0140(6) 0.0198(6) 0.0015(4) 0.0093(4) 0.0023(4)
C6 0.0204(6) 0.0140(6) 0.0185(6) -0.0005(4) 0.0090(5) 0.0004(4)
C3 0.0177(5) 0.0133(5) 0.0231(5) 0.0006(4) 0.0100(4) 0.0005(5)
C4 0.0191(5) 0.0141(6) 0.0198(6) 0.0008(4) 0.0102(4) -0.0007(4)
C14 0.0216(6) 0.0137(6) 0.0282(7) -0.0005(4) 0.0115(5) 0.0007(5)
C11 0.0179(5) 0.0129(6) 0.0212(5) 0.0006(4) 0.0091(4) 0.0003(4)
C13 0.0215(6) 0.0133(6) 0.0288(7) -0.0010(4) 0.0118(5) -0.0011(5)
C1 0.0283(6) 0.0168(6) 0.0204(6) -0.0015(4) 0.0117(5) -0.0030(5)
C12 0.0203(5) 0.0127(5) 0.0250(6) -0.0009(4) 0.0110(4) -0.0003(5)
C2 0.0284(6) 0.0180(6) 0.0208(6) 0.0026(5) 0.0116(5) 0.0041(5)

loop_
_atom_type_symbol
_atom_type_scat_dispersion_real
_atom_type_scat_dispersion_imag
_atom_type_scat_Cromer_Mann_a1
_atom_type_scat_Cromer_Mann_a2
_atom_type_scat_Cromer_Mann_a3
_atom_type_scat_Cromer_Mann_a4
_atom_type_scat_Cromer_Mann_b1
_atom_type_scat_Cromer_Mann_b2
_atom_type_scat_Cromer_Mann_b3
_atom_type_scat_Cromer_Mann_b4
_atom_type_scat_Cromer_Mann_c
_atom_type_scat_source
_atom_type_scat_dispersion_source
H 0.00000 0.00000 0.49300 0.32291 0.14019 0.04081 10.51090 26.12570 3.14236 57.79970 0.0030380000826 'International Tables Volume C Table 6.1.1.4 (pp. 500-502)' custom
C 0.00200 0.00160 2.31000 1.02000 1.58860 0.86500 20.84390 10.20750 0.56870 51.65120 0.215599998832 'International Tables Volume C Table 6.1.1.4 (pp. 500-502)' custom
F 0.01300 0.01000 3.53920 2.64120 1.51700 1.02430 10.28250 4.29440 0.26150 26.14760 0.277599990368 'International Tables Volume C Table 6.1.1.4 (pp. 500-502)' custom
N 0.00390 0.00320 12.21260 3.13220 2.01250 1.16630 0.00570 9.89330 28.99750 0.58260 -11.5290002823 'International Tables Volume C Table 6.1.1.4 (pp. 500-502)' custom

loop_
_geom_angle_atom_site_label_1
_geom_angle_atom_site_label_2
_geom_angle_atom_site_label_3
_geom_angle
_geom_angle_site_symmetry_1
_geom_angle_site_symmetry_3
_geom_angle_publ_flag
H3b N3 H3a 120.0 . . ?
C3 N3 H3a 120.0 . . ?
C3 N3 H3b 120.0 . . ?
C6 C8 C7 116.33(10) . . ?
C10 C10 F2 118.00(6) 4_575 . ?
C11 C10 F2 118.65(11) . . ?
H7 C7 C8 118.49(7) . . ?
C5 C7 C8 123.02(11) . . ?
C5 C7 H7 118.49(7) . . ?
C9 C9 F1 117.84(6) 4_575 . ?
C11 C9 F1 118.88(10) . . ?
C3 C5 C7 118.69(11) . . ?
C2 C5 C7 121.14(11) . . ?
C2 C5 C3 120.12(11) . . ?
H6 C6 C8 118.35(7) . . ?
C4 C6 C8 123.30(11) . . ?
C4 C6 H6 118.35(7) . . ?
C5 C3 N3 120.03(11) . . ?
C4 C3 N3 120.02(11) . . ?
C4 C3 C5 119.92(10) . . ?
C3 C4 C6 118.70(11) . . ?
C1 C4 C6 121.17(11) . . ?
C1 C4 C3 120.11(11) . . ?
C12 C14 N2 173.32(14) . . ?
C9 C11 C10 113.38(10) . . ?
C12 C11 C10 123.54(11) . . ?
C12 C11 C9 123.07(11) . . ?
C12 C13 N1 173.84(14) . . ?
H1a C1 C4 109.5 . . ?
H1b C1 C4 109.5 . . ?
H1b C1 H1a 109.5 . . ?
H1c C1 C4 109.5 . . ?
H1c C1 H1a 109.5 . . ?
H1c C1 H1b 109.5 . . ?
C11 C12 C14 124.49(11) . . ?
C13 C12 C14 111.19(10) . . ?
C13 C12 C11 124.21(11) . . ?
H2a C2 C5 109.5 . . ?
H2b C2 C5 109.5 . . ?
H2b C2 H2a 109.5 . . ?
H2c C2 C5 109.5 . . ?
H2c C2 H2a 109.5 . . ?
H2c C2 H2b 109.5 . . ?

loop_
_geom_bond_atom_site_label_1
_geom_bond_atom_site_label_2
_geom_bond_distance
_geom_bond_site_symmetry_2
_geom_bond_publ_flag
F1 C9 1.3449(13) . ?
F2 C10 1.3457(13) . ?
N3 H3a 0.8800 . ?
N3 H3b 0.8800 . ?
N3 C3 1.3419(15) . ?
N1 C13 1.1517(17) . ?
N2 C14 1.1533(17) . ?
C8 C8 1.444(2) 4_565 ?
C8 C7 1.4228(16) . ?
C8 C6 1.4220(16) . ?
C10 C10 1.362(2) 4_575 ?
C10 C11 1.4211(17) . ?
C7 H7 0.9500 . ?
C7 C5 1.3776(17) . ?
C9 C9 1.366(2) 4_575 ?
C9 C11 1.4205(17) . ?
C5 C3 1.4340(17) . ?
C5 C2 1.5040(16) . ?
C6 H6 0.9500 . ?
C6 C4 1.3730(17) . ?
C3 C4 1.4315(16) . ?
C4 C1 1.5025(16) . ?
C14 C12 1.4259(17) . ?
C11 C12 1.4113(16) . ?
C13 C12 1.4261(17) . ?
C1 H1a 0.9800 . ?
C1 H1b 0.9800 . ?
C1 H1c 0.9800 . ?
C2 H2a 0.9800 . ?
C2 H2b 0.9800 . ?
C2 H2c 0.9800 . ?

loop_
_geom_torsion_atom_site_label_1
_geom_torsion_atom_site_label_2
_geom_torsion_atom_site_label_3
_geom_torsion_atom_site_label_4
_geom_torsion
_geom_torsion_site_symmetry_1
_geom_torsion_site_symmetry_2
_geom_torsion_site_symmetry_3
_geom_torsion_site_symmetry_4
_geom_torsion_publ_flag
F1 C9 C9 F1 0.00(13) . . 4_575 4_575 ?
F1 C9 C9 C11 179.39(6) . . 4_575 4_575 ?
F1 C9 C11 C10 179.98(10) . . . . ?
F1 C9 C11 C12 0.79(13) . . . . ?
F2 C10 C10 F2 0.00(14) . . 4_575 4_575 ?
F2 C10 C10 C11 178.62(7) . . 4_575 4_575 ?
F2 C10 C11 C9 -177.97(10) . . . . ?
F2 C10 C11 C12 1.21(13) . . . . ?
N3 C3 C5 C7 -178.55(10) . . . . ?
N3 C3 C5 C2 -0.96(13) . . . . ?
N3 C3 C4 C6 -179.88(10) . . . . ?
N3 C3 C4 C1 -1.00(13) . . . . ?
C8 C8 C7 C5 -179.14(8) 4_565 . . . ?
C8 C8 C6 C4 -179.18(8) 4_565 . . . ?
C8 C7 C5 C3 -1.43(13) . . . . ?
C8 C7 C5 C2 -179.00(11) . . . . ?
C8 C6 C4 C3 -1.80(14) . . . . ?
C8 C6 C4 C1 179.33(11) . . . . ?
C10 C10 C11 C9 0.64(7) 4_575 . . . ?
C10 C10 C11 C12 179.82(8) 4_575 . . . ?
C10 C11 C9 C9 -0.64(12) . . . 4_575 ?
C10 C11 C12 C14 3.88(14) . . . . ?
C10 C11 C12 C13 -171.84(11) . . . . ?
C7 C5 C3 C4 -0.20(13) . . . . ?
C9 C9 C11 C12 -179.83(8) 4_575 . . . ?
C9 C11 C12 C14 -177.02(11) . . . . ?
C9 C11 C12 C13 7.27(14) . . . . ?
C5 C3 C4 C6 1.77(13) . . . . ?
C5 C3 C4 C1 -179.35(10) . . . . ?
